data_4071256
loop_
_publ_author_name
'Mikhel, Igor S.'
'R\"uegger, Heinz'
'Butti, Pietro'
'Camponovo, Francesco'
'Huber, Dominik'
'Mezzetti, Antonio'

_publ_section_title
;
 A Chiral Phosphoramidite beyond Monodentate Coordination: Secondary
 \p-Interactions Turn a Dangling Aryl into a Two-, Four-, or Six-Electron
 Donor in d6and d8Complexes
;
_journal_issue 13
_journal_name_full Organometallics
_journal_page_first 2937
_journal_paper_doi 10.1021/om800064r
_journal_volume 27
_journal_year 2008
_chemical_absolute_configuration rm
_chemical_formula_moiety 'C43 H38 Cl N O2 P Rh'
_chemical_formula_sum 'C43 H38 Cl N O2 P Rh'
_chemical_formula_weight 770.07
_chemical_melting_point ?
_chemical_name_common '[RhCl(NBD)(P*,kP)] (4a)'
_chemical_name_systematic
; 
 ? 
;
_space_group_IT_number 19
_symmetry_cell_setting orthorhombic
_symmetry_Int_Tables_number 19
_symmetry_space_group_name_Hall 'P 2ac 2ab'
_symmetry_space_group_name_H-M 'P 21 21 21'
_atom_sites_solution_hydrogens geom
_atom_sites_solution_primary direct
_atom_sites_solution_secondary difmap
_audit_creation_method SHELXL-97
_cell_angle_alpha 90.00
_cell_angle_beta 90.00
_cell_angle_gamma 90.00
_cell_formula_units_Z 4
_cell_length_a 9.0520(5)
_cell_length_b 11.3595(6)
_cell_length_c 34.266(2)
_cell_measurement_reflns_used 6309
_cell_measurement_temperature 200(2)
_cell_measurement_theta_max 28.00
_cell_measurement_theta_min 2.33
_cell_volume 3523.4(3)
_computing_cell_refinement 'Bruker SMART'
_computing_data_collection 'Bruker SMART'
_computing_data_reduction 'Bruker SAINT'
_computing_molecular_graphics 'Bruker SHELXTL'
_computing_publication_material 'Bruker SHELXTL'
_computing_structure_refinement 'SHELXL-97 (Sheldrick, 1997)'
_computing_structure_solution 'SHELXS-97 (Sheldrick, 1990)'
_diffrn_ambient_temperature 200(2)
_diffrn_measured_fraction_theta_full 1.000
_diffrn_measured_fraction_theta_max 1.000
_diffrn_measurement_device_type 'BRUKER APEX'
_diffrn_measurement_method '\w scans'
_diffrn_radiation_monochromator graphite
_diffrn_radiation_source 'fine-focus sealed tube'
_diffrn_radiation_type MoK\a
_diffrn_radiation_wavelength 0.71073
_diffrn_reflns_av_R_equivalents 0.0329
_diffrn_reflns_av_sigmaI/netI 0.0304
_diffrn_reflns_limit_h_max 11
_diffrn_reflns_limit_h_min -11
_diffrn_reflns_limit_k_max 14
_diffrn_reflns_limit_k_min -14
_diffrn_reflns_limit_l_max 42
_diffrn_reflns_limit_l_min -42
_diffrn_reflns_number 32027
_diffrn_reflns_theta_full 26.37
_diffrn_reflns_theta_max 26.37
_diffrn_reflns_theta_min 1.89
_exptl_absorpt_coefficient_mu 0.645
_exptl_absorpt_correction_T_max 0.8983
_exptl_absorpt_correction_T_min 0.7734
_exptl_absorpt_correction_type empirical
_exptl_absorpt_process_details 'Sadabs vers. 2.03'
_exptl_crystal_colour orange
_exptl_crystal_density_diffrn 1.452
_exptl_crystal_density_meas ?
_exptl_crystal_density_method 'not measured'
_exptl_crystal_description tablet
_exptl_crystal_F_000 1584
_exptl_crystal_size_max 0.42
_exptl_crystal_size_mid 0.35
_exptl_crystal_size_min 0.17
_refine_diff_density_max 0.589
_refine_diff_density_min -0.202
_refine_diff_density_rms 0.062
_refine_ls_abs_structure_details 'Flack H D (1983), Acta Cryst. A39, 876-881'
_refine_ls_abs_structure_Flack -0.006(18)
_refine_ls_extinction_method none
_refine_ls_goodness_of_fit_ref 1.066
_refine_ls_hydrogen_treatment riding
_refine_ls_matrix_type full
_refine_ls_number_parameters 442
_refine_ls_number_reflns 7222
_refine_ls_number_restraints 0
_refine_ls_restrained_S_all 1.066
_refine_ls_R_factor_all 0.0301
_refine_ls_R_factor_gt 0.0285
_refine_ls_shift/su_max 0.001
_refine_ls_shift/su_mean 0.000
_refine_ls_structure_factor_coef Fsqd
_refine_ls_weighting_details 'calc w=1/[\s^2^(Fo^2^)+(0.0376P)^2^+0.6326P] where P=(Fo^2^+2Fc^2^)/3'
_refine_ls_weighting_scheme calc
_refine_ls_wR_factor_gt 0.0678
_refine_ls_wR_factor_ref 0.0687
_reflns_number_gt 6951
_reflns_number_total 7222
_reflns_threshold_expression >2sigma(I)
_cod_data_source_file om800064r-file002.cif
_cod_data_source_block 4a
_cod_depositor_comments
;
The following automatic conversions were performed:

'_chemical_melting_point' value 'not measured' was changed to '?' -
the value is undefined or not given.

'_symmetry_cell_setting' value
'Orthorhombic' changed to 'orthorhombic' according to
/home/saulius/struct/CIF-dictionaries/cif_core.dic dictionary named
'cif_core.dic' version 2.4.1 from 2010-06-29.

Automatic conversion script
Id: cif_fix_values 1715 2011-07-08 13:25:40Z adriana 

The following automatic conversions were performed:

'_exptl_crystal_density_meas' value 'not measured' was changed to '?'
- the value is perceived as not measured.

Automatic conversion script
Id: cif_fix_values 3008 2015-01-20 13:52:24Z robertas 
;
_cod_original_cell_volume 3523.5(3)
_cod_database_code 4071256

loop_
_symmetry_equiv_pos_as_xyz
'x, y, z'
'-x+1/2, -y, z+1/2'
'-x, y+1/2, -z+1/2'
'x+1/2, -y+1/2, -z'

loop_
_atom_site_label
_atom_site_type_symbol
_atom_site_fract_x
_atom_site_fract_y
_atom_site_fract_z
_atom_site_U_iso_or_equiv
_atom_site_adp_type
_atom_site_occupancy
_atom_site_symmetry_multiplicity
_atom_site_calc_flag
_atom_site_refinement_flags
Rh1 Rh 0.21612(2) 0.394253(17) 0.162545(6) 0.02913(6) Uani 1 1 d .
Cl1 Cl 0.41368(10) 0.44942(7) 0.20276(3) 0.0623(3) Uani 1 1 d .
P2 P 0.32461(7) 0.22572(6) 0.146798(18) 0.02552(13) Uani 1 1 d .
N1 N 0.3710(2) 0.13507(18) 0.18205(6) 0.0291(5) Uani 1 1 d .
O1 O 0.47870(19) 0.23119(15) 0.12256(5) 0.0287(4) Uani 1 1 d .
O2 O 0.2193(2) 0.15865(14) 0.11491(4) 0.0266(3) Uani 1 1 d .
C1 C 0.0377(4) 0.5168(3) 0.18452(9) 0.0473(8) Uani 1 1 d .
H1A H 0.0283 0.5423 0.2123 0.057 Uiso 1 1 calc R
C2 C 0.1195(4) 0.5751(2) 0.15738(9) 0.0461(7) Uani 1 1 d .
H2A H 0.1759 0.6488 0.1631 0.055 Uiso 1 1 calc R
C3 C 0.0500(4) 0.5477(3) 0.11753(10) 0.0496(8) Uani 1 1 d .
H3A H 0.0761 0.6013 0.0954 0.060 Uiso 1 1 calc R
C4 C 0.0882(3) 0.4172(3) 0.11270(8) 0.0392(7) Uani 1 1 d .
H4A H 0.1150 0.3818 0.0869 0.047 Uiso 1 1 calc R
C5 C 0.0045(3) 0.3572(3) 0.14059(8) 0.0382(6) Uani 1 1 d .
H5A H -0.0330 0.2753 0.1366 0.046 Uiso 1 1 calc R
C6 C -0.0842(3) 0.4526(3) 0.16201(11) 0.0523(8) Uani 1 1 d .
H6A H -0.1722 0.4261 0.1773 0.063 Uiso 1 1 calc R
C7 C -0.1121(4) 0.5407(3) 0.12883(12) 0.0636(10) Uani 1 1 d .
H7A H -0.1750 0.5081 0.1078 0.076 Uiso 1 1 calc R
H7B H -0.1522 0.6167 0.1381 0.076 Uiso 1 1 calc R
C8 C 0.4144(3) 0.2228(2) 0.05484(7) 0.0263(5) Uani 1 1 d .
C9 C 0.4058(3) 0.2820(2) 0.01782(7) 0.0277(5) Uani 1 1 d .
C10 C 0.3411(3) 0.2300(2) -0.01560(7) 0.0303(5) Uani 1 1 d .
H10A H 0.2953 0.1550 -0.0134 0.036 Uiso 1 1 calc R
C11 C 0.3432(3) 0.2855(3) -0.05095(8) 0.0356(6) Uani 1 1 d .
H11A H 0.2996 0.2488 -0.0730 0.043 Uiso 1 1 calc R
C12 C 0.4098(3) 0.3971(3) -0.05479(8) 0.0417(6) Uani 1 1 d .
H12A H 0.4152 0.4338 -0.0797 0.050 Uiso 1 1 calc R
C13 C 0.4664(3) 0.4521(3) -0.02292(9) 0.0400(7) Uani 1 1 d .
H13A H 0.5074 0.5287 -0.0256 0.048 Uiso 1 1 calc R
C14 C 0.4653(3) 0.3981(2) 0.01403(8) 0.0331(5) Uani 1 1 d .
C15 C 0.5215(3) 0.4555(2) 0.04753(8) 0.0367(6) Uani 1 1 d .
H15A H 0.5615 0.5325 0.0451 0.044 Uiso 1 1 calc R
C16 C 0.5195(3) 0.4024(2) 0.08319(8) 0.0338(6) Uani 1 1 d .
H16A H 0.5517 0.4436 0.1058 0.041 Uiso 1 1 calc R
C17 C 0.4687(3) 0.2856(2) 0.08604(7) 0.0276(5) Uani 1 1 d .
C18 C 0.3678(2) 0.0985(2) 0.06038(7) 0.0254(5) Uani 1 1 d .
C19 C 0.4240(3) 0.0043(2) 0.03693(7) 0.0263(5) Uani 1 1 d .
C20 C 0.5391(3) 0.0197(2) 0.00948(7) 0.0305(5) Uani 1 1 d .
H20A H 0.5797 0.0960 0.0057 0.037 Uiso 1 1 calc R
C21 C 0.5930(3) -0.0726(2) -0.01168(9) 0.0380(6) Uani 1 1 d .
H21A H 0.6719 -0.0605 -0.0295 0.046 Uiso 1 1 calc R
C22 C 0.5319(4) -0.1858(3) -0.00704(9) 0.0439(7) Uani 1 1 d .
H22A H 0.5665 -0.2490 -0.0227 0.053 Uiso 1 1 calc R
C23 C 0.4239(3) -0.2053(2) 0.01964(8) 0.0364(6) Uani 1 1 d .
H23A H 0.3845 -0.2822 0.0227 0.044 Uiso 1 1 calc R
C24 C 0.3689(3) -0.1116(2) 0.04313(7) 0.0281(5) Uani 1 1 d .
C25 C 0.2694(3) -0.1338(2) 0.07394(7) 0.0299(5) Uani 1 1 d .
H25A H 0.2329 -0.2113 0.0779 0.036 Uiso 1 1 calc R
C26 C 0.2251(3) -0.0453(2) 0.09800(7) 0.0279(5) Uani 1 1 d .
H26A H 0.1620 -0.0612 0.1195 0.033 Uiso 1 1 calc R
C27 C 0.2740(3) 0.07014(19) 0.09064(6) 0.0245(5) Uani 1 1 d .
C28 C 0.5101(3) 0.0657(2) 0.18791(8) 0.0321(6) Uani 1 1 d .
H28A H 0.4968 0.0260 0.2137 0.038 Uiso 1 1 calc R
C29 C 0.6430(3) 0.1465(3) 0.19354(10) 0.0468(8) Uani 1 1 d .
H29A H 0.6179 0.2087 0.2122 0.070 Uiso 1 1 calc R
H29B H 0.6700 0.1820 0.1685 0.070 Uiso 1 1 calc R
H29C H 0.7265 0.1007 0.2036 0.070 Uiso 1 1 calc R
C30 C 0.5392(3) -0.0343(2) 0.15927(8) 0.0308(5) Uani 1 1 d .
C31 C 0.4960(3) -0.1475(2) 0.16939(8) 0.0389(6) Uani 1 1 d .
H31A H 0.4407 -0.1592 0.1926 0.047 Uiso 1 1 calc R
C32 C 0.5317(4) -0.2443(3) 0.14631(9) 0.0488(8) Uani 1 1 d .
H32A H 0.5010 -0.3209 0.1539 0.059 Uiso 1 1 calc R
C33 C 0.6108(4) -0.2288(3) 0.11277(9) 0.0462(8) Uani 1 1 d .
H33A H 0.6348 -0.2946 0.0969 0.055 Uiso 1 1 calc R
C34 C 0.6561(3) -0.1170(3) 0.10202(8) 0.0442(7) Uani 1 1 d .
H34A H 0.7115 -0.1062 0.0787 0.053 Uiso 1 1 calc R
C35 C 0.6209(3) -0.0207(3) 0.12501(8) 0.0370(6) Uani 1 1 d .
H35A H 0.6528 0.0555 0.1174 0.044 Uiso 1 1 calc R
C36 C 0.2656(3) 0.1382(2) 0.21595(7) 0.0323(6) Uani 1 1 d .
H36A H 0.1940 0.2031 0.2103 0.039 Uiso 1 1 calc R
C37 C 0.3418(4) 0.1709(3) 0.25431(8) 0.0430(7) Uani 1 1 d .
H37A H 0.3962 0.2448 0.2509 0.064 Uiso 1 1 calc R
H37B H 0.4107 0.1083 0.2617 0.064 Uiso 1 1 calc R
H37C H 0.2674 0.1807 0.2748 0.064 Uiso 1 1 calc R
C38 C 0.1760(3) 0.0261(3) 0.21724(7) 0.0341(6) Uani 1 1 d .
C39 C 0.2164(4) -0.0720(3) 0.23925(9) 0.0455(7) Uani 1 1 d .
H39A H 0.3026 -0.0688 0.2550 0.055 Uiso 1 1 calc R
C40 C 0.1326(4) -0.1740(3) 0.23847(11) 0.0576(9) Uani 1 1 d .
H40A H 0.1630 -0.2409 0.2530 0.069 Uiso 1 1 calc R
C41 C 0.0058(4) -0.1785(3) 0.21668(11) 0.0560(9) Uani 1 1 d .
H41A H -0.0524 -0.2481 0.2165 0.067 Uiso 1 1 calc R
C42 C -0.0375(3) -0.0829(3) 0.19509(10) 0.0495(8) Uani 1 1 d .
H42A H -0.1250 -0.0864 0.1798 0.059 Uiso 1 1 calc R
C43 C 0.0469(3) 0.0187(3) 0.19559(9) 0.0416(7) Uani 1 1 d .
H43A H 0.0157 0.0849 0.1808 0.050 Uiso 1 1 calc R

loop_
_atom_site_aniso_label
_atom_site_aniso_U_11
_atom_site_aniso_U_22
_atom_site_aniso_U_33
_atom_site_aniso_U_23
_atom_site_aniso_U_13
_atom_site_aniso_U_12
Rh1 0.03103(10) 0.02368(9) 0.03268(10) -0.00604(8) -0.00723(8) 0.00481(8)
Cl1 0.0648(5) 0.0394(4) 0.0828(6) -0.0162(4) -0.0414(5) -0.0003(4)
P2 0.0239(3) 0.0237(3) 0.0289(3) -0.0042(2) -0.0047(2) 0.0025(2)
N1 0.0267(10) 0.0297(11) 0.0310(11) -0.0027(9) -0.0036(9) 0.0062(8)
O1 0.0255(8) 0.0284(9) 0.0323(9) -0.0021(7) -0.0060(7) -0.0001(7)
O2 0.0241(8) 0.0266(8) 0.0290(8) -0.0046(7) -0.0006(8) 0.0015(8)
C1 0.0536(19) 0.0405(17) 0.0477(17) -0.0114(14) -0.0004(15) 0.0178(15)
C2 0.0561(18) 0.0262(14) 0.0558(19) -0.0065(13) -0.0086(16) 0.0142(12)
C3 0.064(2) 0.0358(16) 0.0493(18) 0.0062(14) -0.0145(16) 0.0144(15)
C4 0.0459(16) 0.0383(16) 0.0335(14) -0.0004(12) -0.0117(12) 0.0075(12)
C5 0.0298(13) 0.0395(16) 0.0453(16) -0.0058(12) -0.0135(12) 0.0056(11)
C6 0.0345(15) 0.0557(19) 0.067(2) -0.0091(19) 0.0022(16) 0.0119(14)
C7 0.056(2) 0.053(2) 0.082(3) -0.0085(19) -0.0256(19) 0.0295(18)
C8 0.0219(11) 0.0224(12) 0.0345(13) -0.0025(10) 0.0000(10) 0.0000(10)
C9 0.0214(11) 0.0234(12) 0.0384(13) 0.0005(10) 0.0043(10) 0.0022(10)
C10 0.0278(12) 0.0261(12) 0.0370(13) -0.0001(11) -0.0004(10) 0.0013(10)
C11 0.0286(13) 0.0430(16) 0.0353(14) 0.0005(12) 0.0012(11) 0.0059(12)
C12 0.0368(14) 0.0461(16) 0.0422(15) 0.0149(15) 0.0092(12) 0.0036(14)
C13 0.0368(15) 0.0329(15) 0.0503(17) 0.0068(13) 0.0107(13) -0.0006(12)
C14 0.0279(12) 0.0249(12) 0.0464(14) 0.0022(13) 0.0043(11) 0.0015(11)
C15 0.0357(14) 0.0211(13) 0.0533(17) -0.0021(12) 0.0056(13) -0.0050(11)
C16 0.0298(12) 0.0252(12) 0.0463(14) -0.0103(12) -0.0015(11) -0.0036(11)
C17 0.0225(11) 0.0253(12) 0.0351(13) -0.0014(10) 0.0018(10) 0.0008(10)
C18 0.0229(11) 0.0238(11) 0.0296(11) -0.0014(10) -0.0048(9) 0.0011(10)
C19 0.0237(12) 0.0256(13) 0.0295(12) -0.0028(10) -0.0055(10) 0.0005(10)
C20 0.0295(13) 0.0278(13) 0.0342(13) 0.0004(11) 0.0003(11) -0.0012(11)
C21 0.0369(15) 0.0362(15) 0.0411(15) -0.0058(12) 0.0083(12) 0.0007(12)
C22 0.0462(17) 0.0323(15) 0.0530(18) -0.0153(13) 0.0069(15) 0.0077(13)
C23 0.0394(15) 0.0225(13) 0.0473(16) -0.0064(12) 0.0009(13) -0.0021(11)
C24 0.0280(11) 0.0250(12) 0.0312(12) -0.0050(11) -0.0054(9) 0.0007(11)
C25 0.0313(12) 0.0229(12) 0.0355(12) 0.0011(9) -0.0043(11) -0.0038(10)
C26 0.0267(11) 0.0292(12) 0.0278(11) 0.0016(9) -0.0051(11) -0.0056(11)
C27 0.0237(11) 0.0222(11) 0.0276(11) -0.0040(9) -0.0058(10) 0.0008(10)
C28 0.0295(13) 0.0330(14) 0.0338(13) -0.0023(11) -0.0072(10) 0.0108(11)
C29 0.0305(14) 0.0499(18) 0.0600(19) -0.0178(15) -0.0165(13) 0.0075(13)
C30 0.0281(12) 0.0303(13) 0.0339(13) -0.0013(12) -0.0072(11) 0.0094(10)
C31 0.0425(15) 0.0337(14) 0.0404(16) 0.0018(12) -0.0010(12) 0.0081(12)
C32 0.0573(19) 0.0329(16) 0.0562(18) 0.0032(14) -0.0074(16) 0.0105(14)
C33 0.0548(19) 0.0380(16) 0.0458(17) -0.0113(14) -0.0166(14) 0.0219(15)
C34 0.0461(16) 0.0516(18) 0.0351(14) -0.0002(13) -0.0023(12) 0.0208(15)
C35 0.0344(14) 0.0364(15) 0.0402(15) 0.0007(12) -0.0024(12) 0.0129(12)
C36 0.0341(14) 0.0339(14) 0.0290(12) 0.0000(10) -0.0004(11) 0.0122(11)
C37 0.0516(17) 0.0449(17) 0.0325(14) -0.0076(13) -0.0064(13) 0.0142(14)
C38 0.0305(14) 0.0425(15) 0.0292(13) 0.0013(11) 0.0039(10) 0.0088(11)
C39 0.0357(14) 0.0518(18) 0.0489(16) 0.0140(13) -0.0006(14) 0.0081(15)
C40 0.0469(19) 0.051(2) 0.075(2) 0.0219(18) 0.0010(17) 0.0107(16)
C41 0.0404(18) 0.0425(19) 0.085(3) -0.0005(18) 0.0072(17) -0.0001(15)
C42 0.0325(15) 0.058(2) 0.0580(19) -0.0049(16) -0.0049(14) 0.0028(14)
C43 0.0342(15) 0.0482(18) 0.0423(16) 0.0047(14) -0.0014(12) 0.0067(13)

loop_
_atom_type_symbol
_atom_type_description
_atom_type_scat_dispersion_real
_atom_type_scat_dispersion_imag
_atom_type_scat_source
C C 0.0033 0.0016 'International Tables Vol C Tables 4.2.6.8 and 6.1.1.4'
H H 0.0000 0.0000 'International Tables Vol C Tables 4.2.6.8 and 6.1.1.4'
N N 0.0061 0.0033 'International Tables Vol C Tables 4.2.6.8 and 6.1.1.4'
O O 0.0106 0.0060 'International Tables Vol C Tables 4.2.6.8 and 6.1.1.4'
P P 0.1023 0.0942 'International Tables Vol C Tables 4.2.6.8 and 6.1.1.4'
Cl Cl 0.1484 0.1585 'International Tables Vol C Tables 4.2.6.8 and 6.1.1.4'
Rh Rh -1.1178 0.9187 'International Tables Vol C Tables 4.2.6.8 and 6.1.1.4'

loop_
_geom_angle_atom_site_label_1
_geom_angle_atom_site_label_2
_geom_angle_atom_site_label_3
_geom_angle
C4 Rh1 C5 39.03(12)
C4 Rh1 P2 98.90(8)
C5 Rh1 P2 98.26(8)
C4 Rh1 C2 66.60(11)
C5 Rh1 C2 78.42(12)
P2 Rh1 C2 160.96(9)
C4 Rh1 C1 78.39(12)
C5 Rh1 C1 65.87(12)
P2 Rh1 C1 158.19(9)
C2 Rh1 C1 35.19(12)
C4 Rh1 Cl1 150.98(9)
C5 Rh1 Cl1 163.80(8)
P2 Rh1 Cl1 92.06(3)
C2 Rh1 Cl1 95.70(9)
C1 Rh1 Cl1 100.65(9)
O1 P2 O2 100.17(9)
O1 P2 N1 100.39(10)
O2 P2 N1 110.37(10)
O1 P2 Rh1 118.13(7)
O2 P2 Rh1 107.81(7)
N1 P2 Rh1 118.40(8)
C28 N1 C36 116.2(2)
C28 N1 P2 130.03(18)
C36 N1 P2 113.02(16)
C17 O1 P2 114.76(15)
C27 O2 P2 121.73(16)
C2 C1 C6 106.2(3)
C2 C1 Rh1 71.56(17)
C6 C1 Rh1 93.11(18)
C1 C2 C3 106.6(3)
C1 C2 Rh1 73.25(17)
C3 C2 Rh1 92.55(17)
C7 C3 C4 101.2(3)
C7 C3 C2 100.3(3)
C4 C3 C2 101.5(2)
C5 C4 C3 106.0(3)
C5 C4 Rh1 71.28(15)
C3 C4 Rh1 99.11(18)
C4 C5 C6 105.4(3)
C4 C5 Rh1 69.68(16)
C6 C5 Rh1 99.45(18)
C1 C6 C7 100.5(3)
C1 C6 C5 101.5(2)
C7 C6 C5 101.0(3)
C3 C7 C6 93.7(2)
C17 C8 C9 117.6(2)
C17 C8 C18 119.7(2)
C9 C8 C18 122.8(2)
C10 C9 C14 117.8(2)
C10 C9 C8 122.8(2)
C14 C9 C8 119.4(2)
C11 C10 C9 121.3(2)
C10 C11 C12 120.3(3)
C13 C12 C11 120.0(3)
C12 C13 C14 121.3(3)
C13 C14 C15 121.8(3)
C13 C14 C9 119.1(3)
C15 C14 C9 119.1(2)
C16 C15 C14 121.2(2)
C15 C16 C17 118.9(2)
C8 C17 O1 119.3(2)
C8 C17 C16 123.5(2)
O1 C17 C16 117.2(2)
C27 C18 C19 117.8(2)
C27 C18 C8 119.6(2)
C19 C18 C8 122.5(2)
C20 C19 C24 118.2(2)
C20 C19 C18 122.9(2)
C24 C19 C18 118.8(2)
C21 C20 C19 121.4(2)
C20 C21 C22 120.0(3)
C23 C22 C21 120.5(3)
C22 C23 C24 120.7(2)
C25 C24 C19 120.1(2)
C25 C24 C23 120.8(2)
C19 C24 C23 118.9(2)
C26 C25 C24 120.6(2)
C25 C26 C27 119.2(2)
C18 C27 O2 119.9(2)
C18 C27 C26 123.1(2)
O2 C27 C26 116.9(2)
N1 C28 C30 116.8(2)
N1 C28 C29 111.3(2)
C30 C28 C29 113.2(2)
C31 C30 C35 117.5(3)
C31 C30 C28 118.7(2)
C35 C30 C28 123.4(2)
C30 C31 C32 121.6(3)
C33 C32 C31 119.9(3)
C32 C33 C34 119.8(3)
C35 C34 C33 120.3(3)
C34 C35 C30 120.9(3)
N1 C36 C38 110.1(2)
N1 C36 C37 112.5(2)
C38 C36 C37 115.0(2)
C43 C38 C39 117.5(3)
C43 C38 C36 119.2(3)
C39 C38 C36 123.3(3)
C40 C39 C38 121.0(3)
C41 C40 C39 120.0(3)
C40 C41 C42 120.2(3)
C41 C42 C43 119.7(3)
C42 C43 C38 121.5(3)

loop_
_geom_bond_atom_site_label_1
_geom_bond_atom_site_label_2
_geom_bond_distance
Rh1 C4 2.080(3)
Rh1 C5 2.100(3)
Rh1 P2 2.2183(7)
Rh1 C2 2.240(3)
Rh1 C1 2.261(3)
Rh1 Cl1 2.3429(8)
P2 O1 1.6246(19)
P2 O2 1.6383(17)
P2 N1 1.642(2)
N1 C28 1.499(3)
N1 C36 1.504(3)
O1 C17 1.399(3)
O2 C27 1.395(3)
C1 C2 1.361(5)
C1 C6 1.531(5)
C2 C3 1.535(4)
C3 C7 1.519(5)
C3 C4 1.532(4)
C4 C5 1.397(4)
C5 C6 1.536(4)
C6 C7 1.535(5)
C8 C17 1.376(3)
C8 C9 1.438(3)
C8 C18 1.486(3)
C9 C10 1.415(3)
C9 C14 1.431(4)
C10 C11 1.366(4)
C11 C12 1.410(4)
C12 C13 1.359(4)
C13 C14 1.407(4)
C14 C15 1.415(4)
C15 C16 1.363(4)
C16 C17 1.408(4)
C18 C27 1.379(3)
C18 C19 1.432(3)
C19 C20 1.414(4)
C19 C24 1.424(4)
C20 C21 1.366(4)
C21 C22 1.409(4)
C22 C23 1.356(4)
C23 C24 1.424(4)
C24 C25 1.411(4)
C25 C26 1.361(3)
C26 C27 1.406(3)
C28 C30 1.524(4)
C28 C29 1.525(4)
C30 C31 1.389(4)
C30 C35 1.396(4)
C31 C32 1.392(4)
C32 C33 1.366(5)
C33 C34 1.385(5)
C34 C35 1.385(4)
C36 C38 1.511(4)
C36 C37 1.530(4)
C38 C43 1.387(4)
C38 C39 1.394(4)
C39 C40 1.385(5)
C40 C41 1.370(5)
C41 C42 1.371(5)
C42 C43 1.384(5)
